data_1535268
loop_
_publ_author_name
'Hidouri, M.'
'Wattiaux, A.'
'Lajmi, B.'
'Darriet, J.'
'Fournes, L.'
'Amara, M.B.'

_publ_section_title
;
 Characterization by X-ray diffraction, magnetic susceptibility and
 Mossbauer spectroscopy of a new alluaudite-like phosphate: Na4 Ca Fe4 (P
 O4)6
;
_journal_name_full 'Journal of Solid State Chemistry'
_journal_page_first 55
_journal_page_last 60
_journal_volume 177
_journal_year 2004
_chemical_formula_sum 'Ca Fe4 Na4 O24 P6'
_chemical_name_systematic 'Na4 Ca Fe4 (P O4)6'
_space_group_IT_number 15
_symmetry_space_group_name_Hall '-C 2yc'
_symmetry_space_group_name_H-M 'C 1 2/c 1'
_cell_angle_alpha 90
_cell_angle_beta 113.77
_cell_angle_gamma 90
_cell_formula_units_Z 2
_cell_length_a 12.099
_cell_length_b 12.48
_cell_length_c 6.404
_cell_volume 884.948
_citation_journal_id_ASTM JSSCBI
_cod_data_source_file Hidouri_JSSCBI_2004_953.cif
_cod_data_source_block Ca1Fe4Na4O24P6
_cod_original_cell_volume 884.9476
_cod_original_formula_sum 'Ca1 Fe4 Na4 O24 P6'
_cod_database_code 1535268

loop_
_symmetry_equiv_pos_as_xyz
x,y,z
-x,y,-z+1/2
-x,-y,-z
x,-y,z-1/2
x+1/2,y+1/2,z
-x+1/2,y+1/2,-z+1/2
-x+1/2,-y+1/2,-z
x+1/2,-y+1/2,z-1/2

loop_
_atom_site_label
_atom_site_type_symbol
_atom_site_fract_x
_atom_site_fract_y
_atom_site_fract_z
_atom_site_occupancy
_atom_site_U_iso_or_equiv
Ca1 Ca+2 0 0.265 0.25 0.5 0.0
O2 O-2 0.0962 0.3498 0.7284 1 0.0
P1 P+5 0 0.2752 0.75 1 0.0
O6 O-2 0.234 -0.1738 0.3263 1 0.0
O3 O-2 0.3767 -0.0869 0.1825 1 0.0
Na1 Na+1 0 0.265 0.25 0.5 0.0
O1 O-2 0.0525 0.2038 0.9632 1 0.0
Fe1 Fe+3 0.224 0.1559 0.14 1 0.0
Na2 Na+1 0.5 0 0 1 0.0
P2 P+5 0.2456 -0.1034 0.1335 1 0.0
O4 O-2 0.1812 0.0043 0.1209 1 0.0
O5 O-2 0.1788 -0.162 -0.0953 1 0.0
Na3 Na+1 0 0.007 0.75 0.5 0.0
